data_7132597
loop_
_publ_author_name
'Guthardt, Robin'
'Jones, Cameron'

_publ_section_title
;
 A bromo(boryloxy) silylene and its heavier analogues.
;
_journal_issue 12
_journal_name_full 'Chemical communications (Cambridge, England)'
_journal_page_first 1583
_journal_page_last 1586
_journal_paper_doi 10.1039/d3cc05760g
_journal_volume 60
_journal_year 2024
_chemical_formula_moiety 'C54 H76 B3 K N6 O, C6 H6'
_chemical_formula_sum 'C60 H82 B3 K N6 O'
_chemical_formula_weight 974.84
_space_group_crystal_system monoclinic
_space_group_IT_number 15
_space_group_name_Hall '-C 2yc'
_space_group_name_H-M_alt 'C 1 2/c 1'
_atom_sites_solution_hydrogens mixed
_audit_creation_date 2023-10-27
_audit_creation_method
;
Olex2 1.5
(compiled 2023.08.24 svn.re1ec1418 for OlexSys, GUI svn.r6817)
;
_audit_update_record
;
2023-11-23 deposited with the CCDC.	2024-01-09 downloaded from the CCDC.
;
_cell_angle_alpha 90
_cell_angle_beta 110.891(2)
_cell_angle_gamma 90
_cell_formula_units_Z 4
_cell_length_a 25.1162(6)
_cell_length_b 13.2745(3)
_cell_length_c 18.3072(4)
_cell_measurement_reflns_used 15881
_cell_measurement_temperature 123.00(10)
_cell_measurement_theta_max 78.9650
_cell_measurement_theta_min 3.6830
_cell_volume 5702.5(2)
_computing_molecular_graphics 'Olex2 1.5 (Dolomanov et al., 2009)'
_computing_publication_material 'Olex2 1.5 (Dolomanov et al., 2009)'
_computing_structure_refinement 'SHELXL-2018/3 (Sheldrick, 2018)'
_diffrn_ambient_temperature 123.00(10)
_diffrn_measured_fraction_theta_full 0.997
_diffrn_measured_fraction_theta_max 0.974
_diffrn_measurement_device 'four-circle diffractometer'
_diffrn_measurement_device_type 'XtaLAB Synergy, Dualflex, HyPix'
_diffrn_measurement_method '\w scans'
_diffrn_radiation_type CuK\a
_diffrn_radiation_wavelength 1.54184
_diffrn_reflns_av_R_equivalents 0.0597
_diffrn_reflns_av_unetI/netI 0.0440
_diffrn_reflns_Laue_measured_fraction_full 0.997
_diffrn_reflns_Laue_measured_fraction_max 0.974
_diffrn_reflns_limit_h_max 32
_diffrn_reflns_limit_h_min -26
_diffrn_reflns_limit_k_max 15
_diffrn_reflns_limit_k_min -16
_diffrn_reflns_limit_l_max 23
_diffrn_reflns_limit_l_min -23
_diffrn_reflns_number 25377
_diffrn_reflns_point_group_measured_fraction_full 0.997
_diffrn_reflns_point_group_measured_fraction_max 0.974
_diffrn_reflns_theta_full 67.684
_diffrn_reflns_theta_max 80.271
_diffrn_reflns_theta_min 3.767
_diffrn_source 'micro-focus sealed X-ray tube'
_exptl_absorpt_coefficient_mu 1.144
_exptl_absorpt_correction_T_max 1.00000
_exptl_absorpt_correction_T_min 0.66834
_exptl_absorpt_correction_type multi-scan
_exptl_absorpt_process_details
;
CrysAlisPro 1.171.42.70a (Rigaku Oxford Diffraction, 2022)
Empirical absorption correction using spherical harmonics,
implemented in SCALE3 ABSPACK scaling algorithm.
;
_exptl_crystal_colour colourless
_exptl_crystal_colour_primary colourless
_exptl_crystal_density_diffrn 1.135
_exptl_crystal_description block
_exptl_crystal_F_000 2104
_exptl_crystal_size_max 0.21
_exptl_crystal_size_mid 0.2
_exptl_crystal_size_min 0.15
_refine_diff_density_max 0.227
_refine_diff_density_min -0.478
_refine_diff_density_rms 0.065
_refine_ls_extinction_method none
_refine_ls_goodness_of_fit_ref 1.053
_refine_ls_hydrogen_treatment mixed
_refine_ls_matrix_type full
_refine_ls_number_parameters 371
_refine_ls_number_reflns 6077
_refine_ls_number_restraints 6
_refine_ls_restrained_S_all 1.055
_refine_ls_R_factor_all 0.0539
_refine_ls_R_factor_gt 0.0513
_refine_ls_shift/su_max 0.001
_refine_ls_shift/su_mean 0.000
_refine_ls_structure_factor_coef Fsqd
_refine_ls_weighting_details 'w=1/[\s^2^(Fo^2^)+(0.0837P)^2^+3.0541P] where P=(Fo^2^+2Fc^2^)/3'
_refine_ls_weighting_scheme calc
_refine_ls_wR_factor_gt 0.1421
_refine_ls_wR_factor_ref 0.1446
_reflns_Friedel_coverage 0.000
_reflns_number_gt 5561
_reflns_number_total 6077
_reflns_threshold_expression 'I > 2\s(I)'
_cod_data_source_file d3cc05760g2.cif
_cod_data_source_block exp_2957_auto
_cod_depositor_comments 'Adding full bibliography for 7132597--7132603.cif.'
_cod_database_code 7132597
_shelx_shelxl_version_number 2018/3
_shelx_space_group_comment
;
The symmetry employed for this shelxl refinement is uniquely defined
by the following loop, which should always be used as a source of
symmetry information in preference to the above space-group names.
They are only intended as comments.
;
_shelx_estimated_absorpt_t_max 0.847
_shelx_estimated_absorpt_t_min 0.795
_olex2_refinement_description
;
1. Restrained distances
 C21-C25 \\sim C21-C25A
 with sigma of 0.02
 C25-C27 \\sim C25A-C27A
 with sigma of 0.02
 C25-C26 \\sim C25A-C26A
 with sigma of 0.02
 C21-C27 \\sim C21-C27A
 with sigma of 0.04
 C21-C26 \\sim C21-C26A
 with sigma of 0.04
 C27-C26 \\sim C27A-C26A
 with sigma of 0.04
2. Others
 Sof(C26A)=Sof(H26D)=Sof(H26E)=Sof(H26F)=Sof(C25A)=Sof(H25A)=Sof(C27A)=
 Sof(H27D)=Sof(H27E)=Sof(H27F)=1-FVAR(1)
 Sof(C25)=Sof(H25)=Sof(C27)=Sof(H27A)=Sof(H27B)=Sof(H27C)=Sof(C26)=Sof(H26A)=
 Sof(H26B)=Sof(H26C)=FVAR(1)
3.a Ternary CH refined with riding coordinates:
 C10(H10), C13(H13), C22(H22), C25(H25), C25A(H25A)
3.b Secondary CH2 refined with riding coordinates:
 C1(H1A,H1B)
3.c Aromatic/amide H refined with riding coordinates:
 C2(H2), C3(H3), C19(H19), C6(H6), C18(H18), C20(H20), C8(H8), C7(H7),
 C30(H30), C29(H29), C28(H28)
3.d Idealised Me refined as rotating group:
 C14(H14A,H14B,H14C), C15(H15A,H15B,H15C), C23(H23A,H23B,H23C), C24(H24A,H24B,
 H24C), C12(H12A,H12B,H12C), C27(H27A,H27B,H27C), C26(H26A,H26B,H26C),
 C26A(H26D,H26E,H26F), C27A(H27D,H27E,H27F)
;
_olex2_submission_special_instructions 'No special instructions were received'

loop_
_space_group_symop_operation_xyz
'x, y, z'
'-x, y, -z+1/2'
'x+1/2, y+1/2, z'
'-x+1/2, y+1/2, -z+1/2'
'-x, -y, -z'
'x, -y, z-1/2'
'-x+1/2, -y+1/2, -z'
'x+1/2, -y+1/2, z-1/2'

loop_
_atom_site_label
_atom_site_type_symbol
_atom_site_fract_x
_atom_site_fract_y
_atom_site_fract_z
_atom_site_U_iso_or_equiv
_atom_site_adp_type
_atom_site_occupancy
_atom_site_site_symmetry_order
_atom_site_calc_flag
_atom_site_refinement_flags_posn
_atom_site_refinement_flags_adp
_atom_site_refinement_flags_occupancy
_atom_site_disorder_assembly
_atom_site_disorder_group
K1 K 0.500000 0.44257(3) 0.250000 0.03813(14) Uani 1 2 d S T P . .
N8 N 0.65733(4) 0.82856(8) 0.30312(6) 0.0247(2) Uani 1 1 d . . . . .
N25 N 0.55057(4) 0.78845(8) 0.27134(6) 0.0211(2) Uani 1 1 d . . . . .
N11 N 0.63770(4) 0.67359(8) 0.34259(6) 0.0235(2) Uani 1 1 d . . . . .
C4 C 0.61932(5) 0.57972(10) 0.36297(7) 0.0250(3) Uani 1 1 d . . . . .
C1 C 0.53032(5) 0.89177(10) 0.25007(8) 0.0269(3) Uani 1 1 d . . . . .
H1A H 0.530787 0.909060 0.198822 0.032 Uiso 1 1 calc R U . . .
H1B H 0.553875 0.939497 0.288021 0.032 Uiso 1 1 calc R U . . .
C16 C 0.66162(5) 0.92481(10) 0.27075(7) 0.0254(3) Uani 1 1 d . . . . .
C2 C 0.69704(5) 0.68661(11) 0.36514(8) 0.0302(3) Uani 1 1 d . . . . .
H2 H 0.724248 0.639321 0.392190 0.036 Uiso 1 1 calc R U . . .
C5 C 0.63264(6) 0.49095(11) 0.33103(8) 0.0305(3) Uani 1 1 d . . . . .
C9 C 0.59309(6) 0.57653(11) 0.41921(7) 0.0311(3) Uani 1 1 d . . . . .
C21 C 0.69041(6) 1.00328(11) 0.32131(8) 0.0308(3) Uani 1 1 d D . . . .
C17 C 0.64120(6) 0.93715(11) 0.18907(8) 0.0305(3) Uani 1 1 d . . . . .
C3 C 0.70849(5) 0.77642(11) 0.34212(8) 0.0306(3) Uani 1 1 d . . . . .
H3 H 0.744840 0.801133 0.350498 0.037 Uiso 1 1 calc R U . . .
C10 C 0.65515(7) 0.49499(12) 0.26413(10) 0.0375(3) Uani 1 1 d . . . . .
H10 H 0.676849 0.557755 0.270165 0.045 Uiso 1 1 calc R U . . .
C13 C 0.58053(7) 0.67265(13) 0.45417(8) 0.0371(3) Uani 1 1 d . . . . .
H13 H 0.569973 0.724126 0.413098 0.044 Uiso 1 1 calc R U . . .
C19 C 0.67950(7) 1.10626(13) 0.20763(10) 0.0423(4) Uani 1 1 d . . . . .
H19 H 0.685868 1.166756 0.186460 0.051 Uiso 1 1 calc R U . . .
C22 C 0.61338(7) 0.85011(13) 0.13485(8) 0.0386(3) Uani 1 1 d . . . . .
H22 H 0.590966 0.811773 0.159480 0.046 Uiso 1 1 calc R U . . .
C6 C 0.62198(7) 0.39844(12) 0.35953(10) 0.0429(4) Uani 1 1 d . . . . .
H6 H 0.631980 0.339020 0.340757 0.052 Uiso 1 1 calc R U . . .
C18 C 0.65022(7) 1.02953(13) 0.15914(9) 0.0383(3) Uani 1 1 d . . . . .
H18 H 0.636182 1.039607 0.105330 0.046 Uiso 1 1 calc R U . . .
C20 C 0.69942(7) 1.09303(12) 0.28796(10) 0.0391(3) Uani 1 1 d . . . . .
H20 H 0.719215 1.145089 0.320274 0.047 Uiso 1 1 calc R U . . .
C8 C 0.58132(8) 0.48209(14) 0.44363(9) 0.0439(4) Uani 1 1 d . . . . .
H8 H 0.562851 0.478245 0.479454 0.053 Uiso 1 1 calc R U . . .
B2 B 0.60977(6) 0.76460(10) 0.30209(7) 0.0212(3) Uani 1 1 d . . . . .
B1 B 0.500000 0.71982(15) 0.250000 0.0220(4) Uani 1 2 d S T P . .
C7 C 0.59662(9) 0.39421(14) 0.41554(10) 0.0514(5) Uani 1 1 d . . . . .
H7 H 0.589900 0.332176 0.434230 0.062 Uiso 1 1 calc R U . . .
C14 C 0.63427(9) 0.70920(17) 0.52002(11) 0.0552(5) Uani 1 1 d . . . . .
H14A H 0.645581 0.660048 0.561178 0.083 Uiso 1 1 calc R U . . .
H14B H 0.626436 0.772039 0.540129 0.083 Uiso 1 1 calc R U . . .
H14C H 0.664431 0.718415 0.499987 0.083 Uiso 1 1 calc R U . . .
C15 C 0.53119(9) 0.6625(2) 0.48411(12) 0.0599(5) Uani 1 1 d . . . . .
H15A H 0.497571 0.641046 0.442153 0.090 Uiso 1 1 calc R U . . .
H15B H 0.524191 0.726429 0.503505 0.090 Uiso 1 1 calc R U . . .
H15C H 0.540838 0.613657 0.525472 0.090 Uiso 1 1 calc R U . . .
C23 C 0.65870(10) 0.77918(18) 0.12610(13) 0.0621(6) Uani 1 1 d . . . . .
H23A H 0.681908 0.814973 0.102935 0.093 Uiso 1 1 calc R U . . .
H23B H 0.640474 0.723487 0.093241 0.093 Uiso 1 1 calc R U . . .
H23C H 0.682183 0.754535 0.176637 0.093 Uiso 1 1 calc R U . . .
C30 C 0.52762(12) 0.16585(16) 0.19787(16) 0.0670(6) Uani 1 1 d . . . . .
H30 H 0.546175 0.167587 0.162076 0.080 Uiso 1 1 calc R U . . .
C29 C 0.55828(10) 0.16490(17) 0.27582(17) 0.0695(6) Uani 1 1 d . . . . .
H29 H 0.597891 0.164704 0.293496 0.083 Uiso 1 1 calc R U . . .
C24 C 0.57272(10) 0.8845(2) 0.05473(10) 0.0636(6) Uani 1 1 d . . . . .
H24A H 0.544747 0.929243 0.061285 0.095 Uiso 1 1 calc R U . . .
H24B H 0.554013 0.826850 0.024839 0.095 Uiso 1 1 calc R U . . .
H24C H 0.593847 0.918853 0.027726 0.095 Uiso 1 1 calc R U . . .
C28 C 0.53096(12) 0.16423(18) 0.32795(14) 0.0723(7) Uani 1 1 d . . . . .
H28 H 0.551966 0.162668 0.381291 0.087 Uiso 1 1 calc R U . . .
C11 C 0.60573(10) 0.5018(3) 0.18653(12) 0.0744(8) Uani 1 1 d . . . . .
C12 C 0.69524(12) 0.4101(2) 0.2644(2) 0.0809(8) Uani 1 1 d . . . . .
H12A H 0.725865 0.408015 0.314159 0.121 Uiso 1 1 calc R U . . .
H12B H 0.710439 0.421063 0.223833 0.121 Uiso 1 1 calc R U . . .
H12C H 0.674923 0.347391 0.255517 0.121 Uiso 1 1 calc R U . . .
O1 O 0.500000 0.62264(10) 0.250000 0.0341(3) Uani 1 2 d S T P . .
C25 C 0.7123(3) 0.9891(8) 0.4114(4) 0.030(2) Uani 0.546(12) 1 d D . P A 1
H25 H 0.730825 0.922902 0.422262 0.037 Uiso 0.546(12) 1 calc R U P A 1
C27 C 0.7559(4) 1.0650(6) 0.4588(4) 0.079(2) Uani 0.546(12) 1 d D . P A 1
H27A H 0.787039 1.067570 0.440095 0.119 Uiso 0.546(12) 1 calc R U P A 1
H27B H 0.769841 1.045335 0.512842 0.119 Uiso 0.546(12) 1 calc R U P A 1
H27C H 0.738467 1.130255 0.453628 0.119 Uiso 0.546(12) 1 calc R U P A 1
C26 C 0.66255(18) 0.9852(6) 0.4405(2) 0.0591(17) Uani 0.546(12) 1 d D . P A 1
H26A H 0.641821 1.047446 0.428215 0.089 Uiso 0.546(12) 1 calc R U P A 1
H26B H 0.676756 0.975075 0.496039 0.089 Uiso 0.546(12) 1 calc R U P A 1
H26C H 0.637708 0.930515 0.415424 0.089 Uiso 0.546(12) 1 calc R U P A 1
C26A C 0.6728(3) 1.0609(10) 0.4410(3) 0.081(3) Uani 0.454(12) 1 d D . P A 2
H26D H 0.675070 1.130125 0.427284 0.121 Uiso 0.454(12) 1 calc R U P A 2
H26E H 0.686686 1.054228 0.496861 0.121 Uiso 0.454(12) 1 calc R U P A 2
H26F H 0.633827 1.038890 0.419828 0.121 Uiso 0.454(12) 1 calc R U P A 2
C25A C 0.7089(4) 0.9963(11) 0.4075(6) 0.048(4) Uani 0.454(12) 1 d D . P A 2
H25A H 0.706118 0.925831 0.421797 0.057 Uiso 0.454(12) 1 calc R U P A 2
C27A C 0.7705(2) 1.0299(7) 0.4447(4) 0.0531(17) Uani 0.454(12) 1 d D . P A 2
H27D H 0.793769 0.992099 0.422711 0.080 Uiso 0.454(12) 1 calc R U P A 2
H27E H 0.783437 1.018519 0.500060 0.080 Uiso 0.454(12) 1 calc R U P A 2
H27F H 0.773326 1.100347 0.434745 0.080 Uiso 0.454(12) 1 calc R U P A 2
H11A H 0.5902(14) 0.434(3) 0.1788(18) 0.087(10) Uiso 1 1 d . . . . .
H11C H 0.5746(15) 0.553(3) 0.1837(19) 0.098(10) Uiso 1 1 d . . . . .
H11B H 0.6210(14) 0.509(3) 0.144(2) 0.100(10) Uiso 1 1 d . . . . .

loop_
_atom_site_aniso_label
_atom_site_aniso_U_11
_atom_site_aniso_U_22
_atom_site_aniso_U_33
_atom_site_aniso_U_23
_atom_site_aniso_U_13
_atom_site_aniso_U_12
K1 0.0333(2) 0.0232(2) 0.0544(3) 0.000 0.01150(19) 0.000
N8 0.0203(5) 0.0233(5) 0.0313(5) 0.0013(4) 0.0103(4) -0.0019(4)
N25 0.0197(5) 0.0181(5) 0.0263(5) 0.0017(4) 0.0093(4) -0.0002(4)
N11 0.0193(5) 0.0215(5) 0.0289(5) 0.0013(4) 0.0076(4) -0.0015(4)
C4 0.0215(5) 0.0238(6) 0.0254(5) 0.0040(5) 0.0031(4) -0.0017(5)
C1 0.0251(6) 0.0197(6) 0.0359(6) 0.0038(5) 0.0111(5) -0.0001(5)
C16 0.0241(6) 0.0243(6) 0.0316(6) 0.0000(5) 0.0148(5) -0.0042(5)
C2 0.0186(6) 0.0289(7) 0.0397(7) 0.0022(5) 0.0063(5) 0.0008(5)
C5 0.0275(6) 0.0243(7) 0.0336(6) 0.0025(5) 0.0035(5) 0.0008(5)
C9 0.0276(6) 0.0374(8) 0.0242(6) 0.0041(5) 0.0042(5) -0.0057(5)
C21 0.0305(6) 0.0283(7) 0.0367(7) -0.0034(5) 0.0160(5) -0.0067(5)
C17 0.0306(6) 0.0333(7) 0.0328(6) -0.0003(5) 0.0176(5) -0.0063(5)
C3 0.0175(6) 0.0315(7) 0.0413(7) 0.0003(5) 0.0087(5) -0.0026(5)
C10 0.0347(7) 0.0318(7) 0.0485(8) -0.0077(6) 0.0180(6) 0.0012(6)
C13 0.0383(7) 0.0464(9) 0.0284(6) 0.0011(6) 0.0142(6) 0.0020(6)
C19 0.0517(9) 0.0317(8) 0.0522(9) 0.0075(7) 0.0292(7) -0.0079(7)
C22 0.0424(8) 0.0471(9) 0.0307(7) -0.0072(6) 0.0183(6) -0.0156(7)
C6 0.0480(9) 0.0246(7) 0.0457(8) 0.0040(6) 0.0038(7) -0.0011(6)
C18 0.0444(8) 0.0401(8) 0.0366(7) 0.0067(6) 0.0220(6) -0.0062(6)
C20 0.0445(8) 0.0282(7) 0.0496(8) -0.0047(6) 0.0227(7) -0.0120(6)
C8 0.0497(9) 0.0487(10) 0.0315(7) 0.0078(6) 0.0122(6) -0.0161(7)
B2 0.0216(6) 0.0207(6) 0.0224(6) -0.0016(5) 0.0092(5) -0.0021(5)
B1 0.0200(8) 0.0230(9) 0.0232(8) 0.000 0.0079(7) 0.000
C7 0.0664(11) 0.0354(9) 0.0430(8) 0.0134(7) 0.0080(8) -0.0159(8)
C14 0.0552(11) 0.0645(12) 0.0420(8) -0.0194(8) 0.0125(8) -0.0051(9)
C15 0.0504(10) 0.0855(16) 0.0525(10) 0.0087(10) 0.0290(8) 0.0101(10)
C23 0.0642(12) 0.0653(13) 0.0683(12) -0.0352(10) 0.0378(10) -0.0172(10)
C30 0.0933(17) 0.0366(10) 0.0884(16) 0.0037(10) 0.0537(14) 0.0039(10)
C29 0.0549(11) 0.0458(12) 0.1029(19) -0.0047(11) 0.0220(12) -0.0072(9)
C24 0.0667(12) 0.0860(16) 0.0328(8) 0.0026(9) 0.0111(8) -0.0357(12)
C28 0.0883(17) 0.0564(14) 0.0592(12) -0.0096(10) 0.0102(11) -0.0104(12)
C11 0.0546(12) 0.136(3) 0.0376(9) -0.0084(12) 0.0229(9) 0.0080(15)
C12 0.0720(15) 0.0577(14) 0.134(2) 0.0049(14) 0.0628(16) 0.0247(12)
O1 0.0241(6) 0.0194(7) 0.0519(8) 0.000 0.0050(6) 0.000
C25 0.032(3) 0.036(4) 0.020(3) -0.009(2) 0.006(2) -0.002(2)
C27 0.097(6) 0.072(4) 0.051(3) -0.017(3) 0.006(3) -0.041(4)
C26 0.055(2) 0.093(5) 0.0324(16) -0.0022(19) 0.0190(14) 0.014(2)
C26A 0.067(3) 0.136(9) 0.038(2) -0.012(3) 0.018(2) 0.027(4)
C25A 0.048(6) 0.038(5) 0.057(6) 0.000(4) 0.017(4) -0.015(4)
C27A 0.042(2) 0.071(5) 0.032(3) 0.010(2) -0.0033(18) -0.017(3)

loop_
_atom_type_symbol
_atom_type_description
_atom_type_scat_dispersion_real
_atom_type_scat_dispersion_imag
_atom_type_scat_source
C C 0.0181 0.0091 'International Tables Vol C Tables 4.2.6.8 and 6.1.1.4'
H H 0.0000 0.0000 'International Tables Vol C Tables 4.2.6.8 and 6.1.1.4'
B B 0.0090 0.0039 'International Tables Vol C Tables 4.2.6.8 and 6.1.1.4'
K K 0.3868 1.0657 'International Tables Vol C Tables 4.2.6.8 and 6.1.1.4'
N N 0.0311 0.0180 'International Tables Vol C Tables 4.2.6.8 and 6.1.1.4'
O O 0.0492 0.0322 'International Tables Vol C Tables 4.2.6.8 and 6.1.1.4'

loop_
_geom_angle_atom_site_label_1
_geom_angle_atom_site_label_2
_geom_angle_atom_site_label_3
_geom_angle
_geom_angle_site_symmetry_1
_geom_angle_site_symmetry_3
_geom_angle_publ_flag
C4 K1 H11A 69.8(6) . . ?
C4 K1 H11C 56.5(6) . . ?
C5 K1 C4 134.80(4) 2_655 . ?
C5 K1 C4 23.82(3) . . ?
C5 K1 C5 156.78(5) 2_655 . ?
C5 K1 C8 49.68(4) 2_655 2_655 ?
C5 K1 C8 125.85(4) . 2_655 ?
C5 K1 C8 49.69(4) . . ?
C5 K1 C8 125.85(4) 2_655 . ?
C5 K1 C7 44.51(4) . . ?
C5 K1 C7 142.55(5) . 2_655 ?
C5 K1 C7 44.51(4) 2_655 2_655 ?
C5 K1 C7 142.55(5) 2_655 . ?
C5 K1 C11 128.07(5) 2_655 . ?
C5 K1 C11 44.67(5) . . ?
C5 K1 C11 128.08(5) . 2_655 ?
C5 K1 C11 44.67(5) 2_655 2_655 ?
C5 K1 H11A 129.2(6) 2_655 . ?
C5 K1 H11A 51.9(6) . . ?
C5 K1 H11C 51.9(6) . . ?
C5 K1 H11C 114.7(7) 2_655 . ?
C6 K1 C4 159.47(4) 2_655 . ?
C6 K1 C4 42.56(4) . . ?
C6 K1 C5 25.71(4) 2_655 2_655 ?
C6 K1 C5 167.96(4) . 2_655 ?
C6 K1 C5 25.71(4) . . ?
C6 K1 C5 167.96(4) 2_655 . ?
C6 K1 C6 157.93(6) 2_655 . ?
C6 K1 C8 42.84(5) . . ?
C6 K1 C8 42.85(5) 2_655 2_655 ?
C6 K1 C8 142.33(5) 2_655 . ?
C6 K1 C8 142.33(5) . 2_655 ?
C6 K1 C7 25.49(5) 2_655 2_655 ?
C6 K1 C7 25.49(5) . . ?
C6 K1 C7 145.68(5) 2_655 . ?
C6 K1 C7 145.68(5) . 2_655 ?
C6 K1 C11 62.62(5) 2_655 2_655 ?
C6 K1 C11 123.35(5) . 2_655 ?
C6 K1 C11 62.62(5) . . ?
C6 K1 C11 123.35(5) 2_655 . ?
C6 K1 H11A 62.7(6) . . ?
C6 K1 H11A 116.3(6) 2_655 . ?
C6 K1 H11C 117.3(6) 2_655 . ?
C6 K1 H11C 74.4(7) . . ?
C8 K1 C4 40.59(3) . . ?
C8 K1 C4 126.89(4) 2_655 . ?
C8 K1 C8 162.47(6) . 2_655 ?
C8 K1 H11A 79.7(6) 2_655 . ?
C8 K1 H11A 101.0(6) . . ?
C8 K1 H11C 96.7(6) . . ?
C8 K1 H11C 74.5(6) 2_655 . ?
C7 K1 C4 48.83(4) . . ?
C7 K1 C4 150.20(5) 2_655 . ?
C7 K1 C8 23.68(5) 2_655 2_655 ?
C7 K1 C8 167.67(5) 2_655 . ?
C7 K1 C8 23.68(5) . . ?
C7 K1 C8 167.67(5) . 2_655 ?
C7 K1 C7 156.86(7) . 2_655 ?
C7 K1 C11 98.39(6) 2_655 . ?
C7 K1 C11 98.39(6) . 2_655 ?
C7 K1 C11 87.04(5) . . ?
C7 K1 C11 87.04(5) 2_655 2_655 ?
C7 K1 H11A 88.2(6) . . ?
C7 K1 H11A 90.9(6) 2_655 . ?
C7 K1 H11C 95.1(6) 2_655 . ?
C7 K1 H11C 96.4(6) . . ?
C11 K1 C4 106.96(6) 2_655 . ?
C11 K1 C4 57.52(5) . . ?
C11 K1 C8 81.93(5) 2_655 . ?
C11 K1 C8 93.94(5) . . ?
C11 K1 C8 93.94(5) 2_655 2_655 ?
C11 K1 C8 81.93(5) . 2_655 ?
C11 K1 C11 152.83(13) . 2_655 ?
C11 K1 H11A 167.8(7) 2_655 . ?
C11 K1 H11A 16.5(6) . . ?
C11 K1 H11C 136.1(7) 2_655 . ?
C11 K1 H11C 17.4(7) . . ?
O1 K1 C4 58.52(2) . . ?
O1 K1 C5 78.39(3) . . ?
O1 K1 C5 78.39(3) . 2_655 ?
O1 K1 C6 101.04(3) . 2_655 ?
O1 K1 C6 101.04(3) . . ?
O1 K1 C8 81.23(3) . . ?
O1 K1 C8 81.23(3) . 2_655 ?
O1 K1 C7 101.57(3) . . ?
O1 K1 C7 101.57(3) . 2_655 ?
O1 K1 C11 76.42(7) . 2_655 ?
O1 K1 C11 76.42(7) . . ?
O1 K1 H11A 92.2(7) . . ?
O1 K1 H11C 60.2(7) . . ?
H11A K1 H11C 32.1(9) . . ?
C16 N8 B2 134.19(11) . . ?
C3 N8 C16 117.35(10) . . ?
C3 N8 B2 108.36(11) . . ?
C1 N25 B1 108.55(10) . . ?
B2 N25 C1 121.80(10) . . ?
B2 N25 B1 129.53(11) . . ?
C4 N11 B2 135.67(10) . . ?
C2 N11 C4 116.02(10) . . ?
C2 N11 B2 108.30(10) . . ?
N11 C4 K1 126.30(7) . . ?
C5 C4 K1 66.28(7) . . ?
C5 C4 N11 118.45(11) . . ?
C9 C4 K1 83.72(7) . . ?
C9 C4 N11 119.88(12) . . ?
C9 C4 C5 121.43(12) . . ?
N25 C1 C1 104.63(7) . 2_655 ?
N25 C1 H1A 110.8 . . ?
N25 C1 H1B 110.8 . . ?
C1 C1 H1A 110.8 2_655 . ?
C1 C1 H1B 110.8 2_655 . ?
H1A C1 H1B 108.9 . . ?
C21 C16 N8 119.03(12) . . ?
C17 C16 N8 119.49(12) . . ?
C17 C16 C21 121.28(12) . . ?
N11 C2 H2 125.0 . . ?
C3 C2 N11 110.06(11) . . ?
C3 C2 H2 125.0 . . ?
C4 C5 K1 89.90(8) . . ?
C4 C5 C10 121.08(12) . . ?
C10 C5 K1 105.00(9) . . ?
C6 C5 K1 71.90(9) . . ?
C6 C5 C4 118.36(14) . . ?
C6 C5 C10 120.48(14) . . ?
C4 C9 C13 120.51(12) . . ?
C8 C9 C4 117.95(14) . . ?
C8 C9 C13 121.49(13) . . ?
C16 C21 C25 120.8(4) . . ?
C16 C21 C25A 123.1(5) . . ?
C20 C21 C16 117.99(13) . . ?
C20 C21 C25 121.2(4) . . ?
C20 C21 C25A 118.9(5) . . ?
C16 C17 C22 120.92(13) . . ?
C18 C17 C16 118.12(13) . . ?
C18 C17 C22 120.85(13) . . ?
N8 C3 H3 125.1 . . ?
C2 C3 N8 109.87(11) . . ?
C2 C3 H3 125.1 . . ?
C5 C10 H10 106.9 . . ?
C11 C10 C5 109.90(13) . . ?
C11 C10 H10 106.9 . . ?
C12 C10 C5 114.17(17) . . ?
C12 C10 H10 106.9 . . ?
C12 C10 C11 111.7(2) . . ?
C9 C13 H13 107.7 . . ?
C9 C13 C14 110.02(13) . . ?
C9 C13 C15 113.31(15) . . ?
C14 C13 H13 107.7 . . ?
C15 C13 H13 107.7 . . ?
C15 C13 C14 110.17(15) . . ?
C18 C19 H19 120.1 . . ?
C18 C19 C20 119.85(14) . . ?
C20 C19 H19 120.1 . . ?
C17 C22 H22 107.4 . . ?
C17 C22 C23 110.50(13) . . ?
C17 C22 C24 113.21(16) . . ?
C23 C22 H22 107.4 . . ?
C24 C22 H22 107.4 . . ?
C24 C22 C23 110.55(16) . . ?
K1 C6 H6 105.0 . . ?
C5 C6 K1 82.38(9) . . ?
C5 C6 H6 119.6 . . ?
C7 C6 K1 82.88(11) . . ?
C7 C6 C5 120.74(16) . . ?
C7 C6 H6 119.6 . . ?
C17 C18 H18 119.3 . . ?
C19 C18 C17 121.39(14) . . ?
C19 C18 H18 119.3 . . ?
C21 C20 H20 119.3 . . ?
C19 C20 C21 121.32(14) . . ?
C19 C20 H20 119.3 . . ?
K1 C8 H8 117.1 . . ?
C9 C8 K1 85.57(8) . . ?
C9 C8 H8 119.4 . . ?
C7 C8 K1 68.29(9) . . ?
C7 C8 C9 121.27(15) . . ?
C7 C8 H8 119.4 . . ?
N25 B2 N8 127.55(11) . . ?
N25 B2 N11 129.00(11) . . ?
N11 B2 N8 103.41(10) . . ?
N25 B1 N25 105.05(14) 2_655 . ?
O1 B1 N25 127.48(7) . 2_655 ?
O1 B1 N25 127.47(7) . . ?
K1 C7 H7 110.5 . . ?
C6 C7 K1 71.64(9) . . ?
C6 C7 H7 119.9 . . ?
C8 C7 K1 88.02(10) . . ?
C8 C7 C6 120.14(15) . . ?
C8 C7 H7 119.9 . . ?
C13 C14 H14A 109.5 . . ?
C13 C14 H14B 109.5 . . ?
C13 C14 H14C 109.5 . . ?
H14A C14 H14B 109.5 . . ?
H14A C14 H14C 109.5 . . ?
H14B C14 H14C 109.5 . . ?
C13 C15 H15A 109.5 . . ?
C13 C15 H15B 109.5 . . ?
C13 C15 H15C 109.5 . . ?
H15A C15 H15B 109.5 . . ?
H15A C15 H15C 109.5 . . ?
H15B C15 H15C 109.5 . . ?
C22 C23 H23A 109.5 . . ?
C22 C23 H23B 109.5 . . ?
C22 C23 H23C 109.5 . . ?
H23A C23 H23B 109.5 . . ?
H23A C23 H23C 109.5 . . ?
H23B C23 H23C 109.5 . . ?
C29 C30 H30 120.1 . . ?
C29 C30 C28 119.8(2) . 2_655 ?
C28 C30 H30 120.1 2_655 . ?
C30 C29 H29 120.1 . . ?
C30 C29 C28 119.9(2) . . ?
C28 C29 H29 120.1 . . ?
C22 C24 H24A 109.5 . . ?
C22 C24 H24B 109.5 . . ?
C22 C24 H24C 109.5 . . ?
H24A C24 H24B 109.5 . . ?
H24A C24 H24C 109.5 . . ?
H24B C24 H24C 109.5 . . ?
C30 C28 H28 119.9 2_655 . ?
C29 C28 C30 120.3(2) . 2_655 ?
C29 C28 H28 119.9 . . ?
K1 C11 H11A 60.4(19) . . ?
K1 C11 H11C 59.4(19) . . ?
K1 C11 H11B 151(2) . . ?
C10 C11 K1 98.39(12) . . ?
C10 C11 H11A 103.4(19) . . ?
C10 C11 H11C 116.1(18) . . ?
C10 C11 H11B 109(2) . . ?
H11A C11 H11C 111(3) . . ?
H11A C11 H11B 103(3) . . ?
H11C C11 H11B 113(3) . . ?
C10 C12 H12A 109.5 . . ?
C10 C12 H12B 109.5 . . ?
C10 C12 H12C 109.5 . . ?
H12A C12 H12B 109.5 . . ?
H12A C12 H12C 109.5 . . ?
H12B C12 H12C 109.5 . . ?
B1 O1 K1 180.0 . . ?
C21 C25 H25 106.7 . . ?
C27 C25 C21 116.0(7) . . ?
C27 C25 H25 106.7 . . ?
C27 C25 C26 109.7(5) . . ?
C26 C25 C21 110.5(5) . . ?
C26 C25 H25 106.7 . . ?
C25 C27 H27A 109.5 . . ?
C25 C27 H27B 109.5 . . ?
C25 C27 H27C 109.5 . . ?
H27A C27 H27B 109.5 . . ?
H27A C27 H27C 109.5 . . ?
H27B C27 H27C 109.5 . . ?
C25 C26 H26A 109.5 . . ?
C25 C26 H26B 109.5 . . ?
C25 C26 H26C 109.5 . . ?
H26A C26 H26B 109.5 . . ?
H26A C26 H26C 109.5 . . ?
H26B C26 H26C 109.5 . . ?
H26D C26A H26E 109.5 . . ?
H26D C26A H26F 109.5 . . ?
H26E C26A H26F 109.5 . . ?
C25A C26A H26D 109.5 . . ?
C25A C26A H26E 109.5 . . ?
C25A C26A H26F 109.5 . . ?
C21 C25A C26A 112.8(8) . . ?
C21 C25A H25A 108.6 . . ?
C21 C25A C27A 110.0(7) . . ?
C26A C25A H25A 108.6 . . ?
C27A C25A C26A 108.2(8) . . ?
C27A C25A H25A 108.6 . . ?
C25A C27A H27D 109.5 . . ?
C25A C27A H27E 109.5 . . ?
C25A C27A H27F 109.5 . . ?
H27D C27A H27E 109.5 . . ?
H27D C27A H27F 109.5 . . ?
H27E C27A H27F 109.5 . . ?

loop_
_geom_bond_atom_site_label_1
_geom_bond_atom_site_label_2
_geom_bond_distance
_geom_bond_site_symmetry_2
_geom_bond_publ_flag
K1 C4 3.4861(12) . ?
K1 C5 3.1916(14) 2_655 ?
K1 C5 3.1917(14) . ?
K1 C6 3.0607(16) 2_655 ?
K1 C6 3.0608(16) . ?
K1 C8 3.4423(15) 2_655 ?
K1 C8 3.4423(16) . ?
K1 C7 3.2001(17) 2_655 ?
K1 C7 3.2001(17) . ?
K1 C11 3.350(3) 2_655 ?
K1 C11 3.350(3) . ?
K1 O1 2.3903(14) . ?
K1 H11A 2.99(3) . ?
K1 H11C 2.96(3) . ?
N8 C16 1.4286(16) . ?
N8 C3 1.4090(17) . ?
N8 B2 1.4602(16) . ?
N25 C1 1.4664(16) . ?
N25 B2 1.4250(16) . ?
N25 B1 1.4974(15) . ?
N11 C4 1.4240(16) . ?
N11 C2 1.4082(16) . ?
N11 B2 1.4597(17) . ?
C4 C5 1.4078(19) . ?
C4 C9 1.4071(19) . ?
C1 C1 1.522(2) 2_655 ?
C1 H1A 0.9700 . ?
C1 H1B 0.9700 . ?
C16 C21 1.4097(19) . ?
C16 C17 1.4067(19) . ?
C2 H2 0.9300 . ?
C2 C3 1.330(2) . ?
C5 C10 1.522(2) . ?
C5 C6 1.397(2) . ?
C9 C13 1.510(2) . ?
C9 C8 1.397(2) . ?
C21 C20 1.394(2) . ?
C21 C25 1.553(7) . ?
C21 C25A 1.480(10) . ?
C17 C22 1.521(2) . ?
C17 C18 1.394(2) . ?
C3 H3 0.9300 . ?
C10 H10 0.9800 . ?
C10 C11 1.520(3) . ?
C10 C12 1.510(2) . ?
C13 H13 0.9800 . ?
C13 C14 1.533(2) . ?
C13 C15 1.529(2) . ?
C19 H19 0.9300 . ?
C19 C18 1.379(2) . ?
C19 C20 1.385(2) . ?
C22 H22 0.9800 . ?
C22 C23 1.529(3) . ?
C22 C24 1.528(2) . ?
C6 H6 0.9300 . ?
C6 C7 1.388(3) . ?
C18 H18 0.9300 . ?
C20 H20 0.9300 . ?
C8 H8 0.9300 . ?
C8 C7 1.383(3) . ?
B1 O1 1.290(2) . ?
C7 H7 0.9300 . ?
C14 H14A 0.9600 . ?
C14 H14B 0.9600 . ?
C14 H14C 0.9600 . ?
C15 H15A 0.9600 . ?
C15 H15B 0.9600 . ?
C15 H15C 0.9600 . ?
C23 H23A 0.9600 . ?
C23 H23B 0.9600 . ?
C23 H23C 0.9600 . ?
C30 H30 0.9300 . ?
C30 C29 1.359(4) . ?
C30 C28 1.376(4) 2_655 ?
C29 H29 0.9300 . ?
C29 C28 1.360(4) . ?
C24 H24A 0.9600 . ?
C24 H24B 0.9600 . ?
C24 H24C 0.9600 . ?
C28 H28 0.9300 . ?
C11 H11A 0.97(3) . ?
C11 H11C 1.03(4) . ?
C11 H11B 0.99(4) . ?
C12 H12A 0.9600 . ?
C12 H12B 0.9600 . ?
C12 H12C 0.9600 . ?
C25 H25 0.9800 . ?
C25 C27 1.513(8) . ?
C25 C26 1.524(7) . ?
C27 H27A 0.9600 . ?
C27 H27B 0.9600 . ?
C27 H27C 0.9600 . ?
C26 H26A 0.9600 . ?
C26 H26B 0.9600 . ?
C26 H26C 0.9600 . ?
C26A H26D 0.9600 . ?
C26A H26E 0.9600 . ?
C26A H26F 0.9600 . ?
C26A C25A 1.527(12) . ?
C25A H25A 0.9800 . ?
C25A C27A 1.519(10) . ?
C27A H27D 0.9600 . ?
C27A H27E 0.9600 . ?
C27A H27F 0.9600 . ?

loop_
_geom_torsion_atom_site_label_1
_geom_torsion_atom_site_label_2
_geom_torsion_atom_site_label_3
_geom_torsion_atom_site_label_4
_geom_torsion
_geom_torsion_site_symmetry_1
_geom_torsion_site_symmetry_2
_geom_torsion_site_symmetry_3
_geom_torsion_site_symmetry_4
_geom_torsion_publ_flag
K1 C4 C5 C10 107.53(12) . . . . ?
K1 C4 C5 C6 -69.27(12) . . . . ?
K1 C4 C9 C13 -124.33(11) . . . . ?
K1 C4 C9 C8 58.21(12) . . . . ?
K1 C5 C10 C11 14.4(2) . . . . ?
K1 C5 C10 C12 -111.99(17) . . . . ?
K1 C5 C6 C7 -76.99(15) . . . . ?
K1 C6 C7 C8 -76.43(16) . . . . ?
K1 C8 C7 C6 67.39(15) . . . . ?
N8 C16 C21 C20 173.22(13) . . . . ?
N8 C16 C21 C25 -5.6(4) . . . . ?
N8 C16 C21 C25A -9.7(6) . . . . ?
N8 C16 C17 C22 1.43(19) . . . . ?
N8 C16 C17 C18 -174.79(12) . . . . ?
N11 C4 C5 K1 -119.82(10) . . . . ?
N11 C4 C5 C10 -12.30(18) . . . . ?
N11 C4 C5 C6 170.91(12) . . . . ?
N11 C4 C9 C13 4.25(18) . . . . ?
N11 C4 C9 C8 -173.21(12) . . . . ?
N11 C2 C3 N8 0.24(16) . . . . ?
C4 N11 C2 C3 179.39(12) . . . . ?
C4 N11 B2 N8 -179.34(13) . . . . ?
C4 N11 B2 N25 2.9(2) . . . . ?
C4 C5 C10 C11 -84.8(2) . . . . ?
C4 C5 C10 C12 148.84(18) . . . . ?
C4 C5 C6 K1 79.72(11) . . . . ?
C4 C5 C6 C7 2.7(2) . . . . ?
C4 C9 C13 C14 -81.58(17) . . . . ?
C4 C9 C13 C15 154.61(14) . . . . ?
C4 C9 C8 K1 -59.12(11) . . . . ?
C4 C9 C8 C7 2.1(2) . . . . ?
C1 N25 B2 N8 -12.90(18) . . . . ?
C1 N25 B2 N11 164.30(12) . . . . ?
C1 N25 B1 N25 -9.63(6) . . . 2_655 ?
C1 N25 B1 O1 170.37(6) . . . . ?
C16 N8 C3 C2 -176.85(12) . . . . ?
C16 N8 B2 N25 -6.4(2) . . . . ?
C16 N8 B2 N11 175.86(12) . . . . ?
C16 C21 C20 C19 1.7(2) . . . . ?
C16 C21 C25 C27 163.7(6) . . . . ?
C16 C21 C25 C26 -70.6(8) . . . . ?
C16 C21 C25A C26A -107.2(9) . . . . ?
C16 C21 C25A C27A 132.0(7) . . . . ?
C16 C17 C22 C23 -79.73(18) . . . . ?
C16 C17 C22 C24 155.65(15) . . . . ?
C16 C17 C18 C19 1.6(2) . . . . ?
C2 N11 C4 K1 -142.49(9) . . . . ?
C2 N11 C4 C5 -62.26(15) . . . . ?
C2 N11 C4 C9 112.13(13) . . . . ?
C2 N11 B2 N8 0.40(13) . . . . ?
C2 N11 B2 N25 -177.32(12) . . . . ?
C5 C4 C9 C13 178.46(12) . . . . ?
C5 C4 C9 C8 1.00(19) . . . . ?
C5 C10 C11 K1 -13.37(18) . . . . ?
C5 C6 C7 K1 76.72(14) . . . . ?
C5 C6 C7 C8 0.3(3) . . . . ?
C9 C4 C5 K1 65.89(11) . . . . ?
C9 C4 C5 C10 173.41(12) . . . . ?
C9 C4 C5 C6 -3.38(19) . . . . ?
C9 C8 C7 K1 -70.19(15) . . . . ?
C9 C8 C7 C6 -2.8(3) . . . . ?
C21 C16 C17 C22 176.27(13) . . . . ?
C21 C16 C17 C18 0.0(2) . . . . ?
C17 C16 C21 C20 -1.6(2) . . . . ?
C17 C16 C21 C25 179.5(4) . . . . ?
C17 C16 C21 C25A 175.4(5) . . . . ?
C3 N8 C16 C21 -62.87(16) . . . . ?
C3 N8 C16 C17 112.08(14) . . . . ?
C3 N8 B2 N25 177.50(12) . . . . ?
C3 N8 B2 N11 -0.27(13) . . . . ?
C10 C5 C6 K1 -97.10(12) . . . . ?
C10 C5 C6 C7 -174.09(15) . . . . ?
C13 C9 C8 K1 123.45(12) . . . . ?
C13 C9 C8 C7 -175.30(15) . . . . ?
C22 C17 C18 C19 -174.65(15) . . . . ?
C6 C5 C10 C11 92.0(2) . . . . ?
C6 C5 C10 C12 -34.4(2) . . . . ?
C18 C17 C22 C23 96.39(19) . . . . ?
C18 C17 C22 C24 -28.2(2) . . . . ?
C18 C19 C20 C21 -0.1(3) . . . . ?
C20 C21 C25 C27 -15.1(9) . . . . ?
C20 C21 C25 C26 110.6(6) . . . . ?
C20 C21 C25A C26A 69.8(10) . . . . ?
C20 C21 C25A C27A -50.9(11) . . . . ?
C20 C19 C18 C17 -1.6(3) . . . . ?
C8 C9 C13 C14 95.79(17) . . . . ?
C8 C9 C13 C15 -28.0(2) . . . . ?
B2 N8 C16 C21 121.27(15) . . . . ?
B2 N8 C16 C17 -63.78(19) . . . . ?
B2 N8 C3 C2 0.03(16) . . . . ?
B2 N25 C1 C1 -159.44(12) . . . 2_655 ?
B2 N25 B1 N25 174.49(13) . . . 2_655 ?
B2 N25 B1 O1 -5.51(13) . . . . ?
B2 N11 C4 K1 37.24(19) . . . . ?
B2 N11 C4 C5 117.47(15) . . . . ?
B2 N11 C4 C9 -68.15(18) . . . . ?
B2 N11 C2 C3 -0.41(15) . . . . ?
B1 N25 C1 C1 24.31(14) . . . 2_655 ?
B1 N25 B2 N8 162.49(10) . . . . ?
B1 N25 B2 N11 -20.31(19) . . . . ?
C30 C29 C28 C30 -0.9(3) . . . 2_655 ?
C28 C30 C29 C28 -1.2(3) 2_655 . . . ?
C12 C10 C11 K1 114.40(16) . . . . ?
C25 C21 C20 C19 -179.5(4) . . . . ?
C25A C21 C20 C19 -175.5(5) . . . . ?
